data_7221963
loop_
_publ_author_name
'Jia, Lina'
'Zhang, Qi'
'Wang, Jian-Rong'
'Mei, Xuefeng'

_publ_section_title
;
 Versatile solid modifications of icariin: structure, properties and form
 transformation
;
_journal_issue 39
_journal_name_full CrystEngComm
_journal_page_first 7500
_journal_paper_doi 10.1039/C5CE01422K
_journal_volume 17
_journal_year 2015
_chemical_absolute_configuration ad
_chemical_formula_sum 'C36 H48 O16'
_chemical_formula_weight 736.74
_chemical_name_common Icariin
_chemical_name_systematic
; 
 ? 
;
_space_group_IT_number 19
_symmetry_cell_setting orthorhombic
_symmetry_space_group_name_Hall 'P 2ac 2ab'
_symmetry_space_group_name_H-M 'P 21 21 21'
_atom_sites_solution_hydrogens geom
_atom_sites_solution_primary direct
_atom_sites_solution_secondary difmap
_audit_creation_method SHELXL-97
_audit_update_record
;
2015-07-17 deposited with the CCDC.
2015-08-30 downloaded from the CCDC.
;
_cell_angle_alpha 90.00
_cell_angle_beta 90.00
_cell_angle_gamma 90.00
_cell_formula_units_Z 8
_cell_length_a 9.8490(4)
_cell_length_b 23.0547(10)
_cell_length_c 31.6595(15)
_cell_measurement_temperature 296(2)
_cell_volume 7188.8(5)
_computing_cell_refinement 'Bruker SAINT'
_computing_data_collection 'Bruker APEX2'
_computing_data_reduction 'Bruker SAINT'
_computing_molecular_graphics 'Bruker SHELXTL'
_computing_publication_material 'Bruker SHELXTL'
_computing_structure_refinement 'SHELXL-97 (Sheldrick, 2008)'
_computing_structure_solution 'SHELXS-97 (Sheldrick, 2008)'
_diffrn_ambient_temperature 296(2)
_diffrn_measured_fraction_theta_full 0.998
_diffrn_measured_fraction_theta_max 0.998
_diffrn_measurement_device_type 'Bruker APXII-CCD'
_diffrn_measurement_method '\f and \w scans'
_diffrn_radiation_monochromator graphite
_diffrn_radiation_source 'fine-focus sealed tube'
_diffrn_radiation_type MoK\a
_diffrn_radiation_wavelength 0.71073
_diffrn_reflns_av_R_equivalents 0.0458
_diffrn_reflns_av_sigmaI/netI 0.0779
_diffrn_reflns_limit_h_max 11
_diffrn_reflns_limit_h_min -11
_diffrn_reflns_limit_k_max 27
_diffrn_reflns_limit_k_min -25
_diffrn_reflns_limit_l_max 33
_diffrn_reflns_limit_l_min -37
_diffrn_reflns_number 31204
_diffrn_reflns_theta_full 24.85
_diffrn_reflns_theta_max 24.85
_diffrn_reflns_theta_min 1.09
_exptl_absorpt_coefficient_mu 0.107
_exptl_crystal_colour yellow
_exptl_crystal_density_diffrn 1.361
_exptl_crystal_density_method 'not measured'
_exptl_crystal_description prism
_exptl_crystal_F_000 3136
_exptl_crystal_size_max 0.2
_exptl_crystal_size_mid 0.15
_exptl_crystal_size_min 0.1
_refine_diff_density_max 0.455
_refine_diff_density_min -0.430
_refine_diff_density_rms 0.070
_refine_ls_abs_structure_details 'Flack H D (1983), Acta Cryst. A39, 876-881'
_refine_ls_abs_structure_Flack 0.3(12)
_refine_ls_extinction_method none
_refine_ls_goodness_of_fit_ref 1.082
_refine_ls_hydrogen_treatment mixed
_refine_ls_matrix_type full
_refine_ls_number_parameters 964
_refine_ls_number_reflns 12323
_refine_ls_number_restraints 1390
_refine_ls_restrained_S_all 1.102
_refine_ls_R_factor_all 0.1178
_refine_ls_R_factor_gt 0.0674
_refine_ls_shift/su_max 0.008
_refine_ls_shift/su_mean 0.000
_refine_ls_structure_factor_coef Fsqd
_refine_ls_weighting_details 'calc w=1/[\s^2^(Fo^2^)+(0.0946P)^2^+0.0000P] where P=(Fo^2^+2Fc^2^)/3'
_refine_ls_weighting_scheme calc
_refine_ls_wR_factor_gt 0.1597
_refine_ls_wR_factor_ref 0.1853
_reflns_number_gt 7833
_reflns_number_total 12323
_reflns_threshold_expression >2sigma(I)
_cod_data_source_file c5ce01422k2.cif
_cod_data_source_block mo_2014454_0m
_cod_depositor_comments 'Adding full bibliography for 7221958--7221966.cif.'
_cod_database_code 7221963

loop_
_symmetry_equiv_pos_as_xyz
'x, y, z'
'x+1/2, -y+1/2, -z'
'-x, y+1/2, -z+1/2'
'-x+1/2, -y, z+1/2'

loop_
_atom_site_label
_atom_site_type_symbol
_atom_site_fract_x
_atom_site_fract_y
_atom_site_fract_z
_atom_site_U_iso_or_equiv
_atom_site_adp_type
_atom_site_occupancy
_atom_site_symmetry_multiplicity
_atom_site_calc_flag
_atom_site_refinement_flags
O1S O 1.1633(4) 0.4916(2) 0.13849(15) 0.144(2) Uani 1 1 d .
H1S H 1.1801 0.5034 0.1624 0.216 Uiso 1 1 calc R
O4A O -0.3929(4) 0.27094(15) 0.05359(12) 0.1047(13) Uani 1 1 d .
O2S O -0.1196(5) 0.0360(3) 0.91011(14) 0.195(3) Uani 1 1 d .
H2S H -0.1506 0.0030 0.9109 0.292 Uiso 1 1 calc R
O10A O 0.2025(2) 0.21814(10) 0.32470(7) 0.0365(6) Uani 1 1 d .
O11A O 0.2663(2) 0.16602(10) 0.38289(8) 0.0367(6) Uani 1 1 d .
O13A O 0.5151(3) 0.19584(11) 0.46658(8) 0.0494(7) Uani 1 1 d .
O3A O 0.2455(4) 0.02986(12) 0.26272(10) 0.0933(12) Uani 1 1 d .
H1A H 0.2171 0.0114 0.2425 0.112 Uiso 1 1 calc R
O2A O 0.0847(3) 0.00858(10) 0.19898(9) 0.0630(9) Uani 1 1 d .
O5A O -0.0860(2) 0.04958(10) 0.13528(8) 0.0422(7) Uani 1 1 d .
O6A O 0.0638(2) 0.04987(11) 0.07695(8) 0.0481(7) Uani 1 1 d .
O7A O -0.1973(3) 0.02459(14) -0.00436(10) 0.0730(10) Uani 1 1 d .
H2A H -0.1613 0.0421 -0.0239 0.088 Uiso 1 1 calc R
O8A O -0.2232(3) -0.07637(12) 0.04637(9) 0.0586(8) Uani 1 1 d .
O9A O 0.0433(2) -0.07443(11) 0.08052(9) 0.0503(8) Uani 1 1 d .
H9A H 0.0090 -0.1047 0.0721 0.075 Uiso 1 1 calc R
O15A O 0.3779(2) 0.30851(11) 0.34676(8) 0.0411(7) Uani 1 1 d .
H9B H 0.325(4) 0.3031(16) 0.3307(13) 0.049 Uiso 1 1 d .
O14A O 0.4642(3) 0.30874(11) 0.43071(8) 0.0486(8) Uani 1 1 d .
O12A O 0.2166(3) 0.11855(12) 0.46510(9) 0.0600(8) Uani 1 1 d .
H6A H 0.1923 0.0905 0.4791 0.072 Uiso 1 1 calc R
O11 O 0.7865(2) 0.17084(10) 0.39275(7) 0.0363(6) Uani 1 1 d .
O10 O 0.7373(2) 0.22541(10) 0.33471(8) 0.0395(7) Uani 1 1 d .
O5 O 0.4321(2) 0.04906(10) 0.15235(8) 0.0414(7) Uani 1 1 d .
O6 O 0.5349(2) 0.03679(10) 0.08676(8) 0.0419(7) Uani 1 1 d .
O12 O 0.7047(3) 0.11615(12) 0.46694(10) 0.0641(9) Uani 1 1 d .
H6 H 0.6755 0.0875 0.4792 0.077 Uiso 1 1 calc R
O2 O 0.6096(3) 0.01082(11) 0.21493(9) 0.0566(8) Uani 1 1 d .
O7 O 0.2736(2) -0.05073(11) 0.03430(8) 0.0485(7) Uani 1 1 d .
H2 H 0.2151 -0.0675 0.0481 0.058 Uiso 1 1 calc R
O8 O 0.3391(2) -0.12159(10) 0.10795(9) 0.0488(8) Uani 1 1 d .
H3 H 0.3373 -0.1352 0.0840 0.059 Uiso 1 1 calc R
O9 O 0.6094(2) -0.07920(10) 0.11763(8) 0.0407(7) Uani 1 1 d .
H4 H 0.5928 -0.1140 0.1192 0.049 Uiso 1 1 calc R
O4 O 0.1290(6) 0.27342(18) 0.07075(16) 0.1665(9) Uani 1 1 d U
O3 O 0.7695(3) 0.03374(11) 0.27764(9) 0.0631(9) Uani 1 1 d .
H1 H 0.7379 0.0145 0.2582 0.076 Uiso 1 1 calc R
O15 O 0.9087(3) 0.31314(11) 0.36294(8) 0.0508(8) Uani 1 1 d .
H9 H 0.9217 0.3429 0.3766 0.061 Uiso 1 1 calc R
O14 O 0.9814(3) 0.30863(11) 0.44832(9) 0.0580(8) Uani 1 1 d .
H14B H 0.9607 0.3030 0.4731 0.087 Uiso 1 1 calc R
O13 O 1.0121(3) 0.19164(11) 0.48358(8) 0.0485(8) Uani 1 1 d .
C21A C -0.4905(6) 0.2453(2) 0.02779(19) 0.106(2) Uani 1 1 d U
H21F H -0.4477 0.2177 0.0094 0.127 Uiso 1 1 calc R
H21E H -0.5343 0.2747 0.0111 0.127 Uiso 1 1 calc R
H21D H -0.5568 0.2260 0.0450 0.127 Uiso 1 1 calc R
C13A C -0.3215(5) 0.23510(19) 0.08073(15) 0.0611(11) Uani 1 1 d U
C14A C -0.3357(4) 0.17836(18) 0.08459(14) 0.0560(10) Uani 1 1 d U
H14A H -0.3992 0.1591 0.0680 0.067 Uiso 1 1 calc R
C15A C -0.2575(4) 0.14728(17) 0.11294(13) 0.0470(9) Uani 1 1 d U
H15A H -0.2707 0.1075 0.1154 0.056 Uiso 1 1 calc R
C10A C -0.1608(4) 0.17385(16) 0.13750(12) 0.0429(9) Uani 1 1 d U
C1A C -0.0745(4) 0.14149(16) 0.16808(12) 0.0406(8) Uani 1 1 d U
O1A O -0.0348(2) 0.17700(10) 0.20018(8) 0.0396(7) Uani 1 1 d .
C8A C 0.0508(4) 0.15793(16) 0.23134(11) 0.0385(8) Uani 1 1 d U
C7A C 0.0868(4) 0.19806(15) 0.26242(11) 0.0354(8) Uani 1 1 d U
C6A C 0.1767(4) 0.17801(15) 0.29341(12) 0.0383(8) Uani 1 1 d U
C28A C 0.3093(4) 0.20796(15) 0.35350(11) 0.0347(8) Uani 1 1 d U
H28A H 0.3909 0.1948 0.3386 0.042 Uiso 1 1 calc R
C32A C 0.3732(4) 0.15229(15) 0.41284(11) 0.0336(9) Uani 1 1 d U
H32A H 0.4538 0.1401 0.3970 0.040 Uiso 1 1 calc R
C33A C 0.3258(4) 0.10239(15) 0.43881(12) 0.0416(10) Uani 1 1 d U
H33C H 0.2973 0.0711 0.4203 0.050 Uiso 1 1 calc R
H33D H 0.4002 0.0883 0.4561 0.050 Uiso 1 1 calc R
C31A C 0.4085(3) 0.20644(14) 0.43767(11) 0.0327(8) Uani 1 1 d U
H31A H 0.3281 0.2178 0.4539 0.039 Uiso 1 1 calc R
C16A C 0.0437(4) 0.26073(15) 0.26099(12) 0.0391(9) Uani 1 1 d U
H16C H 0.0239 0.2740 0.2894 0.047 Uiso 1 1 calc R
H16D H -0.0386 0.2643 0.2444 0.047 Uiso 1 1 calc R
C17A C 0.1532(4) 0.29828(16) 0.24196(13) 0.0483(10) Uani 1 1 d U
H17A H 0.1988 0.2823 0.2190 0.058 Uiso 1 1 calc R
C18A C 0.1934(4) 0.35067(17) 0.25325(14) 0.0535(11) Uani 1 1 d U
C20A C 0.3073(6) 0.3808(2) 0.23020(19) 0.0923(18) Uani 1 1 d U
H20F H 0.3501 0.3540 0.2112 0.111 Uiso 1 1 calc R
H20D H 0.3728 0.3946 0.2503 0.111 Uiso 1 1 calc R
H20E H 0.2714 0.4129 0.2145 0.111 Uiso 1 1 calc R
C19A C 0.1327(5) 0.38398(18) 0.28908(16) 0.0686(14) Uani 1 1 d U
H19F H 0.0836 0.4167 0.2782 0.082 Uiso 1 1 calc R
H19E H 0.2037 0.3973 0.3075 0.082 Uiso 1 1 calc R
H19D H 0.0719 0.3594 0.3046 0.082 Uiso 1 1 calc R
C9A C 0.0983(4) 0.10114(15) 0.23049(12) 0.0415(9) Uani 1 1 d U
C4A C 0.1919(4) 0.08492(16) 0.26188(13) 0.0490(10) Uani 1 1 d U
C5A C 0.2278(4) 0.12269(16) 0.29367(13) 0.0492(10) Uani 1 1 d U
H5A H 0.2862 0.1108 0.3151 0.059 Uiso 1 1 calc R
C3A C 0.0503(4) 0.06087(16) 0.19852(12) 0.0443(9) Uani 1 1 d U
C2A C -0.0365(4) 0.08478(15) 0.16661(12) 0.0365(8) Uani 1 1 d U
C22A C 0.0109(4) 0.01731(16) 0.11057(13) 0.0437(9) Uani 1 1 d U
H22A H 0.0862 0.0060 0.1290 0.052 Uiso 1 1 calc R
C26A C -0.0267(4) 0.06315(17) 0.04228(14) 0.0511(10) Uani 1 1 d U
C25A C -0.0969(4) 0.00836(18) 0.02564(13) 0.0447(10) Uani 1 1 d U
H25A H -0.0296 -0.0168 0.0121 0.054 Uiso 1 1 calc R
C24A C -0.1623(4) -0.02342(16) 0.06126(13) 0.0433(10) Uani 1 1 d U
H24A H -0.2339 0.0012 0.0731 0.052 Uiso 1 1 calc R
C23A C -0.0603(3) -0.03686(15) 0.09593(12) 0.0374(9) Uani 1 1 d U
H23A H -0.1068 -0.0552 0.1198 0.045 Uiso 1 1 calc R
C12A C -0.2260(5) 0.2634(2) 0.10599(16) 0.0712(12) Uani 1 1 d U
H12A H -0.2172 0.3035 0.1041 0.085 Uiso 1 1 calc R
C11A C -0.1451(5) 0.23325(18) 0.13347(15) 0.0609(10) Uani 1 1 d U
H11A H -0.0799 0.2526 0.1494 0.073 Uiso 1 1 calc R
C29A C 0.3355(3) 0.26462(14) 0.37559(11) 0.0313(8) Uani 1 1 d U
H29A H 0.2521 0.2773 0.3897 0.038 Uiso 1 1 calc R
C30A C 0.4444(4) 0.25638(15) 0.40792(11) 0.0349(9) Uani 1 1 d U
H30A H 0.5291 0.2467 0.3933 0.042 Uiso 1 1 calc R
C33 C 0.8264(4) 0.10221(16) 0.44678(13) 0.0496(11) Uani 1 1 d U
H33A H 0.8107 0.0710 0.4268 0.060 Uiso 1 1 calc R
H33B H 0.8916 0.0887 0.4675 0.060 Uiso 1 1 calc R
C32 C 0.8841(4) 0.15411(15) 0.42379(11) 0.0360(9) Uani 1 1 d U
H32 H 0.9677 0.1423 0.4094 0.043 Uiso 1 1 calc R
C28 C 0.8377(4) 0.21391(14) 0.36482(11) 0.0330(8) Uani 1 1 d U
H28 H 0.9217 0.2008 0.3513 0.040 Uiso 1 1 calc R
C6 C 0.7077(4) 0.18419(15) 0.30451(12) 0.0351(8) Uani 1 1 d U
C7 C 0.6207(4) 0.20319(14) 0.27283(11) 0.0338(8) Uani 1 1 d U
C8 C 0.5844(4) 0.16151(15) 0.24344(11) 0.0367(8) Uani 1 1 d U
C9 C 0.6288(4) 0.10379(15) 0.24421(11) 0.0358(8) Uani 1 1 d U
C3 C 0.5771(4) 0.06334(16) 0.21371(12) 0.0418(9) Uani 1 1 d U
C2 C 0.4879(4) 0.08691(16) 0.18209(12) 0.0380(8) Uani 1 1 d U
C22 C 0.5293(4) 0.01631(15) 0.12852(12) 0.0370(9) Uani 1 1 d U
H22 H 0.6188 0.0221 0.1414 0.044 Uiso 1 1 calc R
C26 C 0.4162(4) 0.02508(16) 0.06042(12) 0.0400(9) Uani 1 1 d U
H26 H 0.3374 0.0453 0.0723 0.048 Uiso 1 1 calc R
C27 C 0.4469(5) 0.0496(2) 0.01794(14) 0.0667(14) Uani 1 1 d U
H27A H 0.4571 0.0909 0.0201 0.080 Uiso 1 1 calc R
H27B H 0.3739 0.0408 -0.0011 0.080 Uiso 1 1 calc R
H27C H 0.5296 0.0330 0.0074 0.080 Uiso 1 1 calc R
C25 C 0.3890(3) -0.03973(16) 0.06056(12) 0.0372(9) Uani 1 1 d U
H25 H 0.4679 -0.0596 0.0484 0.045 Uiso 1 1 calc R
C24 C 0.3677(3) -0.06173(14) 0.10571(12) 0.0336(9) Uani 1 1 d U
H24 H 0.2906 -0.0407 0.1179 0.040 Uiso 1 1 calc R
C23 C 0.4946(3) -0.04699(15) 0.13178(12) 0.0352(9) Uani 1 1 d U
H23 H 0.4772 -0.0565 0.1615 0.042 Uiso 1 1 calc R
C1 C 0.4513(4) 0.14337(16) 0.18176(12) 0.0424(9) Uani 1 1 d U
O1 O 0.4967(2) 0.18008(10) 0.21285(8) 0.0381(7) Uani 1 1 d .
C10 C 0.3670(4) 0.17723(16) 0.15225(13) 0.0445(9) Uani 1 1 d U
C15 C 0.2653(4) 0.15188(18) 0.12741(13) 0.0491(9) Uani 1 1 d U
H15 H 0.2489 0.1122 0.1290 0.059 Uiso 1 1 calc R
C14 C 0.1892(5) 0.18649(19) 0.10038(15) 0.0644(10) Uani 1 1 d U
H14 H 0.1232 0.1695 0.0834 0.077 Uiso 1 1 calc R
C13 C 0.2094(5) 0.2446(2) 0.09826(16) 0.0742(12) Uani 1 1 d U
C12 C 0.3092(5) 0.2692(2) 0.12258(16) 0.0730(12) Uani 1 1 d U
H12 H 0.3251 0.3089 0.1211 0.088 Uiso 1 1 calc R
C11 C 0.3857(5) 0.23544(17) 0.14911(14) 0.0566(10) Uani 1 1 d U
H11 H 0.4526 0.2529 0.1655 0.068 Uiso 1 1 calc R
C4 C 0.7193(4) 0.08816(16) 0.27592(12) 0.0414(9) Uani 1 1 d U
C5 C 0.7606(4) 0.12731(15) 0.30602(12) 0.0408(9) Uani 1 1 d U
H5 H 0.8220 0.1166 0.3269 0.049 Uiso 1 1 calc R
C16 C 0.5752(4) 0.26518(14) 0.26868(11) 0.0351(9) Uani 1 1 d U
H16B H 0.5818 0.2842 0.2959 0.042 Uiso 1 1 calc R
H16A H 0.4809 0.2661 0.2599 0.042 Uiso 1 1 calc R
C17 C 0.6607(4) 0.29746(15) 0.23691(12) 0.0392(9) Uani 1 1 d U
H17 H 0.6749 0.2793 0.2111 0.047 Uiso 1 1 calc R
C18 C 0.7178(4) 0.34911(17) 0.24199(13) 0.0463(10) Uani 1 1 d U
C20 C 0.8073(5) 0.3753(2) 0.20860(16) 0.0697(14) Uani 1 1 d U
H20A H 0.8933 0.3854 0.2208 0.084 Uiso 1 1 calc R
H20B H 0.7648 0.4094 0.1974 0.084 Uiso 1 1 calc R
H20C H 0.8210 0.3477 0.1863 0.084 Uiso 1 1 calc R
C19 C 0.7033(5) 0.38569(19) 0.28057(16) 0.0743(15) Uani 1 1 d U
H19C H 0.6483 0.4189 0.2742 0.089 Uiso 1 1 calc R
H19B H 0.7913 0.3982 0.2898 0.089 Uiso 1 1 calc R
H19A H 0.6608 0.3634 0.3025 0.089 Uiso 1 1 calc R
C29 C 0.8616(3) 0.26930(14) 0.38989(11) 0.0300(8) Uani 1 1 d U
H29 H 0.7756 0.2817 0.4026 0.036 Uiso 1 1 calc R
C30 C 0.9621(4) 0.25655(14) 0.42476(11) 0.0332(9) Uani 1 1 d U
H30 H 1.0490 0.2459 0.4118 0.040 Uiso 1 1 calc R
C31 C 0.9152(4) 0.20632(15) 0.45181(11) 0.0345(9) Uani 1 1 d U
H31 H 0.8309 0.2179 0.4659 0.041 Uiso 1 1 calc R
C21 C 0.1536(8) 0.3330(3) 0.0661(2) 0.1691(11) Uani 1 1 d U
H21A H 0.1720 0.3498 0.0932 0.203 Uiso 1 1 calc R
H21B H 0.0753 0.3513 0.0539 0.203 Uiso 1 1 calc R
H21C H 0.2305 0.3387 0.0479 0.203 Uiso 1 1 calc R
C2W C 0.9348(10) 0.5177(4) 0.1518(4) 0.2567(11) Uani 1 1 d DU
H2W1 H 0.9498 0.5255 0.1812 0.308 Uiso 1 1 calc R
H2W2 H 0.8414 0.5074 0.1474 0.308 Uiso 1 1 calc R
H2W3 H 0.9560 0.5517 0.1356 0.308 Uiso 1 1 calc RD
C3W C 0.9758(13) 0.4713(5) 0.0913(4) 0.2543(11) Uani 1 1 d U
H3W1 H 0.9668 0.5113 0.0836 0.381 Uiso 1 1 calc RD
H3W2 H 0.8893 0.4524 0.0890 0.381 Uiso 1 1 calc R
H3W3 H 1.0397 0.4528 0.0728 0.381 Uiso 1 1 calc R
C4W C -0.0118(9) 0.0367(3) 0.8868(3) 0.167(3) Uani 1 1 d DU
H4W H 0.0504 0.0182 0.9069 0.200 Uiso 1 1 calc R
C5W C 0.0059(9) -0.0043(3) 0.8517(3) 0.155(3) Uani 1 1 d U
H5W1 H 0.1007 -0.0076 0.8451 0.186 Uiso 1 1 calc R
H5W2 H -0.0425 0.0095 0.8274 0.186 Uiso 1 1 calc R
H5W3 H -0.0287 -0.0416 0.8598 0.186 Uiso 1 1 calc R
C6W C 0.0538(9) 0.0882(3) 0.8832(3) 0.185(3) Uani 1 1 d DU
H6W1 H 0.0001 0.1143 0.8665 0.222 Uiso 1 1 calc R
H6W2 H 0.1401 0.0823 0.8698 0.222 Uiso 1 1 calc R
H6W3 H 0.0675 0.1045 0.9108 0.222 Uiso 1 1 calc R
C27A C 0.0606(6) 0.0914(2) 0.00850(16) 0.0863(17) Uani 1 1 d U
H27D H 0.1213 0.1187 0.0214 0.104 Uiso 1 1 calc R
H27E H 0.0034 0.1112 -0.0114 0.104 Uiso 1 1 calc R
H27F H 0.1122 0.0621 -0.0059 0.104 Uiso 1 1 calc R
H26A H -0.090(5) 0.090(2) 0.0564(16) 0.104 Uiso 1 1 d .
H3A H -0.314(5) -0.078(2) 0.0649(16) 0.104 Uiso 1 1 d .
H8A H 0.464(5) 0.300(2) 0.4518(17) 0.104 Uiso 1 1 d .
H7 H 1.085(5) 0.173(2) 0.4755(17) 0.104 Uiso 1 1 d .
C1W C 1.0273(8) 0.4668(4) 0.1376(3) 0.174(3) Uani 1 1 d DU
H1W H 1.0146 0.4295 0.1519 0.208 Uiso 1 1 calc R

loop_
_atom_site_aniso_label
_atom_site_aniso_U_11
_atom_site_aniso_U_22
_atom_site_aniso_U_33
_atom_site_aniso_U_23
_atom_site_aniso_U_13
_atom_site_aniso_U_12
O1S 0.116(3) 0.215(5) 0.100(3) -0.031(4) -0.006(3) -0.011(4)
O4A 0.139(3) 0.069(2) 0.107(3) 0.010(2) -0.080(2) 0.007(2)
O2S 0.123(3) 0.381(8) 0.081(3) -0.035(4) 0.024(3) -0.108(4)
O10A 0.0501(13) 0.0299(13) 0.0295(14) -0.0040(12) -0.0150(11) 0.0027(11)
O11A 0.0436(13) 0.0308(13) 0.0357(15) 0.0052(12) -0.0036(11) -0.0089(11)
O13A 0.0668(16) 0.0470(16) 0.0342(15) -0.0041(14) -0.0161(13) 0.0083(14)
O3A 0.166(3) 0.0396(17) 0.074(2) -0.0233(17) -0.071(2) 0.0387(19)
O2A 0.108(2) 0.0203(14) 0.0611(19) -0.0124(14) -0.0300(17) 0.0091(15)
O5A 0.0443(13) 0.0371(14) 0.0453(16) -0.0175(13) -0.0091(12) 0.0052(12)
O6A 0.0541(15) 0.0409(15) 0.0493(17) -0.0071(14) -0.0041(14) -0.0100(13)
O7A 0.0638(18) 0.102(2) 0.0533(19) 0.0118(19) -0.0163(16) 0.0050(18)
O8A 0.0582(15) 0.0664(18) 0.0513(18) -0.0191(16) 0.0030(14) -0.0249(15)
O9A 0.0409(13) 0.0329(14) 0.077(2) -0.0154(15) 0.0023(14) -0.0003(12)
O15A 0.0580(15) 0.0333(13) 0.0320(15) 0.0044(13) -0.0062(12) -0.0121(12)
O14A 0.0738(17) 0.0332(14) 0.0386(16) -0.0011(14) -0.0114(14) -0.0175(13)
O12A 0.0573(15) 0.0593(17) 0.0632(19) 0.0322(16) 0.0250(14) 0.0167(15)
O11 0.0470(13) 0.0296(13) 0.0323(14) 0.0011(12) -0.0025(11) -0.0058(11)
O10 0.0593(15) 0.0292(13) 0.0299(14) -0.0076(12) -0.0173(12) 0.0068(12)
O5 0.0458(13) 0.0375(14) 0.0410(15) -0.0160(13) -0.0068(12) -0.0002(12)
O6 0.0501(14) 0.0361(14) 0.0393(15) 0.0008(13) -0.0067(12) -0.0080(12)
O12 0.0602(16) 0.0675(19) 0.065(2) 0.0334(17) 0.0145(15) 0.0040(16)
O2 0.0906(19) 0.0245(14) 0.0547(18) -0.0120(14) -0.0191(16) 0.0107(14)
O7 0.0451(13) 0.0601(17) 0.0401(16) -0.0148(15) -0.0075(12) -0.0080(13)
O8 0.0539(15) 0.0352(14) 0.0574(18) -0.0121(14) -0.0022(14) -0.0154(12)
O9 0.0383(13) 0.0278(13) 0.0561(17) -0.0003(13) 0.0035(12) 0.0013(11)
O4 0.252(2) 0.0815(10) 0.1661(18) 0.0149(17) -0.1472(17) 0.0193(17)
O3 0.109(2) 0.0277(14) 0.0531(18) -0.0112(14) -0.0331(17) 0.0159(15)
O15 0.0856(18) 0.0314(14) 0.0353(15) 0.0025(13) -0.0026(14) -0.0107(14)
O14 0.099(2) 0.0315(14) 0.0431(17) -0.0056(14) -0.0242(16) -0.0070(15)
O13 0.0663(16) 0.0483(16) 0.0310(15) -0.0025(14) -0.0160(13) 0.0195(14)
C21A 0.139(4) 0.092(4) 0.087(4) 0.011(3) -0.057(4) 0.007(4)
C13A 0.078(2) 0.049(2) 0.056(2) -0.002(2) -0.026(2) 0.010(2)
C14A 0.071(2) 0.050(2) 0.047(2) -0.0058(19) -0.0219(18) 0.0055(19)
C15A 0.0581(18) 0.0374(18) 0.0453(19) -0.0063(17) -0.0126(17) 0.0036(16)
C10A 0.0570(17) 0.0327(17) 0.0390(18) -0.0067(16) -0.0150(16) 0.0015(16)
C1A 0.0514(16) 0.0346(16) 0.0358(16) -0.0042(15) -0.0100(15) 0.0004(14)
O1A 0.0521(14) 0.0293(13) 0.0374(15) -0.0116(12) -0.0188(12) 0.0081(12)
C8A 0.0520(16) 0.0300(16) 0.0333(16) -0.0027(15) -0.0071(15) -0.0010(14)
C7A 0.0495(16) 0.0256(15) 0.0311(16) -0.0021(15) -0.0029(14) -0.0016(14)
C6A 0.0541(17) 0.0283(16) 0.0323(17) -0.0024(16) -0.0066(15) -0.0017(15)
C28A 0.0414(16) 0.0325(17) 0.0302(17) 0.0045(16) -0.0037(15) -0.0024(15)
C32A 0.0427(17) 0.0283(17) 0.0298(18) 0.0023(16) 0.0046(16) 0.0031(15)
C33A 0.053(2) 0.0332(19) 0.039(2) 0.0024(18) 0.0024(18) 0.0037(17)
C31A 0.0417(17) 0.0311(18) 0.0254(17) -0.0001(16) 0.0021(15) 0.0010(15)
C16A 0.0524(18) 0.0317(18) 0.0332(18) -0.0073(17) -0.0081(16) 0.0062(16)
C17A 0.071(2) 0.0329(19) 0.041(2) -0.0015(18) 0.0002(18) 0.0024(18)
C18A 0.073(2) 0.0292(19) 0.059(2) 0.005(2) -0.005(2) 0.0055(19)
C20A 0.117(4) 0.052(3) 0.108(4) 0.001(3) 0.023(3) -0.014(3)
C19A 0.091(3) 0.040(2) 0.075(3) -0.015(2) -0.004(3) -0.007(2)
C9A 0.0612(18) 0.0269(17) 0.0365(17) 0.0012(16) -0.0131(16) 0.0035(15)
C4A 0.075(2) 0.0283(17) 0.044(2) -0.0085(17) -0.0179(18) 0.0070(17)
C5A 0.073(2) 0.0366(18) 0.0383(19) -0.0015(17) -0.0226(17) 0.0031(17)
C3A 0.0644(18) 0.0313(17) 0.0371(18) -0.0065(16) -0.0065(16) -0.0021(16)
C2A 0.0486(16) 0.0278(15) 0.0333(16) -0.0087(15) -0.0086(15) -0.0021(14)
C22A 0.0500(18) 0.0380(18) 0.0430(19) -0.0088(18) -0.0026(16) 0.0012(16)
C26A 0.064(2) 0.044(2) 0.045(2) -0.0077(19) -0.0053(19) -0.0002(18)
C25A 0.0421(18) 0.050(2) 0.042(2) -0.0063(19) -0.0009(17) 0.0020(17)
C24A 0.0419(18) 0.043(2) 0.045(2) -0.0120(19) -0.0044(17) -0.0004(17)
C23A 0.0397(17) 0.0295(17) 0.0429(19) -0.0114(17) 0.0053(16) 0.0013(15)
C12A 0.097(2) 0.047(2) 0.069(2) 0.002(2) -0.030(2) 0.005(2)
C11A 0.079(2) 0.0466(19) 0.057(2) -0.0054(18) -0.0287(18) 0.0077(18)
C29A 0.0413(16) 0.0293(17) 0.0232(17) 0.0022(16) 0.0054(14) -0.0049(15)
C30A 0.0425(17) 0.0335(18) 0.0287(18) -0.0059(16) -0.0001(16) -0.0056(16)
C33 0.071(2) 0.035(2) 0.043(2) 0.0053(19) 0.003(2) 0.0055(19)
C32 0.0457(18) 0.0291(17) 0.0331(18) -0.0013(17) 0.0052(16) 0.0013(16)
C28 0.0459(16) 0.0249(16) 0.0281(17) -0.0002(15) -0.0010(15) 0.0012(14)
C6 0.0476(16) 0.0283(16) 0.0293(17) -0.0035(15) -0.0025(14) 0.0001(15)
C7 0.0468(15) 0.0247(15) 0.0298(16) -0.0062(14) -0.0025(14) -0.0012(14)
C8 0.0492(16) 0.0295(16) 0.0314(16) -0.0015(15) -0.0032(15) 0.0030(14)
C9 0.0518(17) 0.0261(16) 0.0295(17) -0.0065(15) -0.0065(15) 0.0020(15)
C3 0.0551(17) 0.0343(18) 0.0359(18) -0.0012(16) -0.0041(16) 0.0014(15)
C2 0.0491(16) 0.0298(16) 0.0352(17) -0.0066(16) -0.0007(15) -0.0007(15)
C22 0.0432(17) 0.0330(17) 0.0350(18) -0.0043(16) -0.0053(15) -0.0001(15)
C26 0.0438(18) 0.042(2) 0.0346(19) -0.0032(18) -0.0048(16) -0.0014(16)
C27 0.071(3) 0.074(3) 0.055(3) 0.006(3) -0.010(2) -0.006(3)
C25 0.0356(17) 0.0384(19) 0.0376(19) -0.0113(18) -0.0024(16) 0.0010(16)
C24 0.0356(16) 0.0236(17) 0.042(2) -0.0062(16) -0.0028(16) -0.0015(14)
C23 0.0427(17) 0.0284(17) 0.0345(18) -0.0039(16) 0.0066(15) -0.0046(15)
C1 0.0549(17) 0.0344(16) 0.0378(17) -0.0074(16) -0.0106(15) -0.0024(15)
O1 0.0545(14) 0.0278(13) 0.0321(14) -0.0099(12) -0.0189(12) 0.0059(11)
C10 0.0609(18) 0.0355(18) 0.0369(18) -0.0032(17) -0.0132(16) 0.0049(16)
C15 0.0631(18) 0.0380(17) 0.0462(18) -0.0073(17) -0.0113(17) 0.0011(16)
C14 0.081(2) 0.055(2) 0.057(2) -0.0057(19) -0.0320(18) 0.0029(19)
C13 0.099(2) 0.056(2) 0.068(2) 0.001(2) -0.041(2) 0.012(2)
C12 0.102(2) 0.049(2) 0.068(2) -0.001(2) -0.035(2) 0.006(2)
C11 0.079(2) 0.0405(19) 0.050(2) -0.0075(19) -0.0247(19) -0.0003(18)
C4 0.0615(18) 0.0251(17) 0.0374(19) -0.0034(16) -0.0111(17) 0.0046(16)
C5 0.0578(18) 0.0310(17) 0.0335(18) -0.0013(16) -0.0140(16) 0.0053(16)
C16 0.0466(17) 0.0291(17) 0.0298(18) -0.0075(16) -0.0064(15) 0.0032(15)
C17 0.0561(19) 0.0303(18) 0.0311(18) -0.0054(17) -0.0036(16) 0.0021(16)
C18 0.059(2) 0.036(2) 0.043(2) -0.0032(19) -0.0030(19) 0.0011(18)
C20 0.093(3) 0.051(3) 0.065(3) 0.009(3) 0.010(3) -0.011(3)
C19 0.106(3) 0.046(3) 0.071(3) -0.005(3) -0.001(3) -0.008(3)
C29 0.0404(16) 0.0228(16) 0.0268(17) 0.0016(16) 0.0012(15) -0.0010(14)
C30 0.0436(18) 0.0236(17) 0.0324(19) -0.0023(16) -0.0021(16) 0.0001(15)
C31 0.0445(17) 0.0303(18) 0.0287(18) -0.0030(16) -0.0002(15) 0.0081(15)
C21 0.254(2) 0.0847(12) 0.169(2) 0.016(2) -0.143(2) 0.015(2)
C2W 0.2563(12) 0.2569(13) 0.2570(14) -0.0001(8) 0.0001(8) -0.0001(8)
C3W 0.2543(12) 0.2546(13) 0.2540(14) 0.0000(8) 0.0000(8) -0.0002(8)
C4W 0.173(6) 0.132(6) 0.194(7) -0.032(6) 0.073(6) -0.022(5)
C5W 0.192(6) 0.120(5) 0.154(6) -0.043(5) 0.007(6) 0.030(5)
C6W 0.235(7) 0.132(6) 0.188(7) -0.027(6) 0.096(6) -0.009(6)
C27A 0.123(4) 0.075(3) 0.061(3) 0.004(3) 0.008(3) -0.039(3)
C1W 0.131(5) 0.227(7) 0.163(6) -0.017(6) 0.011(5) -0.023(6)

loop_
_atom_type_symbol
_atom_type_description
_atom_type_scat_dispersion_real
_atom_type_scat_dispersion_imag
_atom_type_scat_source
C C 0.0033 0.0016 'International Tables Vol C Tables 4.2.6.8 and 6.1.1.4'
H H 0.0000 0.0000 'International Tables Vol C Tables 4.2.6.8 and 6.1.1.4'
O O 0.0106 0.0060 'International Tables Vol C Tables 4.2.6.8 and 6.1.1.4'

loop_
_geom_angle_atom_site_label_1
_geom_angle_atom_site_label_2
_geom_angle_atom_site_label_3
_geom_angle
C1W O1S H1S 109.5
C13A O4A C21A 117.5(4)
C4W O2S H2S 109.5
C6A O10A C28A 119.4(3)
C28A O11A C32A 111.3(2)
C4A O3A H1A 109.5
C2A O5A C22A 117.6(3)
C22A O6A C26A 117.4(3)
C25A O7A H2A 109.5
C24A O8A H3A 101(3)
C23A O9A H9A 109.5
C29A O15A H9B 97(3)
C30A O14A H8A 103(5)
C33A O12A H6A 109.5
C28 O11 C32 112.2(2)
C6 O10 C28 119.4(3)
C2 O5 C22 114.9(3)
C22 O6 C26 116.3(3)
C33 O12 H6 109.5
C25 O7 H2 109.5
C24 O8 H3 109.5
C23 O9 H4 109.5
C13 O4 C21 116.6(5)
C4 O3 H1 109.5
C29 O15 H9 109.5
C30 O14 H14B 109.5
C31 O13 H7 117(3)
O4A C21A H21F 109.5
O4A C21A H21E 109.5
H21F C21A H21E 109.5
O4A C21A H21D 109.5
H21F C21A H21D 109.5
H21E C21A H21D 109.5
C14A C13A O4A 126.5(4)
C14A C13A C12A 118.8(4)
O4A C13A C12A 114.8(4)
C13A C14A C15A 120.9(4)
C13A C14A H14A 119.5
C15A C14A H14A 119.5
C10A C15A C14A 121.5(4)
C10A C15A H15A 119.2
C14A C15A H15A 119.2
C15A C10A C11A 117.8(4)
C15A C10A C1A 122.7(3)
C11A C10A C1A 119.5(3)
C2A C1A O1A 121.6(3)
C2A C1A C10A 128.0(3)
O1A C1A C10A 110.4(3)
C1A O1A C8A 121.4(3)
O1A C8A C9A 119.7(3)
O1A C8A C7A 116.8(3)
C9A C8A C7A 123.5(3)
C8A C7A C6A 115.8(3)
C8A C7A C16A 122.9(3)
C6A C7A C16A 121.1(3)
C5A C6A O10A 123.5(3)
C5A C6A C7A 122.9(3)
O10A C6A C7A 113.5(3)
O11A C28A O10A 108.5(3)
O11A C28A C29A 109.9(3)
O10A C28A C29A 106.5(3)
O11A C28A H28A 110.6
O10A C28A H28A 110.6
C29A C28A H28A 110.6
O11A C32A C33A 107.5(3)
O11A C32A C31A 109.0(3)
C33A C32A C31A 115.0(3)
O11A C32A H32A 108.4
C33A C32A H32A 108.4
C31A C32A H32A 108.4
O12A C33A C32A 111.2(3)
O12A C33A H33C 109.4
C32A C33A H33C 109.4
O12A C33A H33D 109.4
C32A C33A H33D 109.4
H33C C33A H33D 108.0
O13A C31A C32A 111.3(3)
O13A C31A C30A 111.0(3)
C32A C31A C30A 110.7(3)
O13A C31A H31A 107.9
C32A C31A H31A 107.9
C30A C31A H31A 107.9
C7A C16A C17A 111.1(3)
C7A C16A H16C 109.4
C17A C16A H16C 109.4
C7A C16A H16D 109.4
C17A C16A H16D 109.4
H16C C16A H16D 108.0
C18A C17A C16A 129.1(4)
C18A C17A H17A 115.4
C16A C17A H17A 115.4
C17A C18A C19A 123.8(4)
C17A C18A C20A 120.9(4)
C19A C18A C20A 115.4(4)
C18A C20A H20F 109.5
C18A C20A H20D 109.5
H20F C20A H20D 109.5
C18A C20A H20E 109.5
H20F C20A H20E 109.5
H20D C20A H20E 109.5
C18A C19A H19F 109.5
C18A C19A H19E 109.5
H19F C19A H19E 109.5
C18A C19A H19D 109.5
H19F C19A H19D 109.5
H19E C19A H19D 109.5
C8A C9A C4A 117.2(3)
C8A C9A C3A 120.4(3)
C4A C9A C3A 122.4(3)
C5A C4A O3A 118.1(3)
C5A C4A C9A 121.1(3)
O3A C4A C9A 120.7(3)
C6A C5A C4A 119.3(4)
C6A C5A H5A 120.4
C4A C5A H5A 120.4
O2A C3A C2A 122.7(3)
O2A C3A C9A 121.3(4)
C2A C3A C9A 116.1(3)
C1A C2A O5A 119.7(3)
C1A C2A C3A 120.6(3)
O5A C2A C3A 119.6(3)
O6A C22A O5A 112.4(3)
O6A C22A C23A 112.5(3)
O5A C22A C23A 106.7(3)
O6A C22A H22A 108.3
O5A C22A H22A 108.3
C23A C22A H22A 108.3
O6A C26A C27A 106.0(3)
O6A C26A C25A 111.4(3)
C27A C26A C25A 111.5(4)
O6A C26A H26A 100(3)
C27A C26A H26A 115(3)
C25A C26A H26A 113(3)
O7A C25A C24A 109.5(3)
O7A C25A C26A 109.1(3)
C24A C25A C26A 109.9(3)
O7A C25A H25A 109.5
C24A C25A H25A 109.5
C26A C25A H25A 109.5
O8A C24A C25A 110.4(3)
O8A C24A C23A 109.8(3)
C25A C24A C23A 111.2(3)
O8A C24A H24A 108.5
C25A C24A H24A 108.5
C23A C24A H24A 108.5
O9A C23A C22A 106.0(3)
O9A C23A C24A 110.5(3)
C22A C23A C24A 111.2(3)
O9A C23A H23A 109.7
C22A C23A H23A 109.7
C24A C23A H23A 109.7
C11A C12A C13A 121.2(4)
C11A C12A H12A 119.4
C13A C12A H12A 119.4
C12A C11A C10A 119.8(4)
C12A C11A H11A 120.1
C10A C11A H11A 120.1
O15A C29A C30A 108.6(3)
O15A C29A C28A 111.7(3)
C30A C29A C28A 109.4(3)
O15A C29A H29A 109.1
C30A C29A H29A 109.1
C28A C29A H29A 109.1
O14A C30A C29A 109.8(3)
O14A C30A C31A 111.0(3)
C29A C30A C31A 110.6(3)
O14A C30A H30A 108.4
C29A C30A H30A 108.4
C31A C30A H30A 108.4
O12 C33 C32 111.1(3)
O12 C33 H33A 109.4
C32 C33 H33A 109.4
O12 C33 H33B 109.4
C32 C33 H33B 109.4
H33A C33 H33B 108.0
O11 C32 C33 107.0(3)
O11 C32 C31 108.8(3)
C33 C32 C31 114.8(3)
O11 C32 H32 108.7
C33 C32 H32 108.7
C31 C32 H32 108.7
O10 C28 O11 107.8(3)
O10 C28 C29 107.8(3)
O11 C28 C29 108.4(3)
O10 C28 H28 110.9
O11 C28 H28 110.9
C29 C28 H28 110.9
O10 C6 C7 114.4(3)
O10 C6 C5 122.6(3)
C7 C6 C5 123.0(3)
C8 C7 C6 115.2(3)
C8 C7 C16 121.6(3)
C6 C7 C16 123.1(3)
O1 C8 C7 115.0(3)
O1 C8 C9 120.5(3)
C7 C8 C9 124.5(3)
C4 C9 C8 117.3(3)
C4 C9 C3 123.0(3)
C8 C9 C3 119.7(3)
O2 C3 C9 121.1(3)
O2 C3 C2 122.8(4)
C9 C3 C2 116.0(3)
C1 C2 O5 119.5(3)
C1 C2 C3 122.2(3)
O5 C2 C3 118.3(3)
O6 C22 O5 110.1(3)
O6 C22 C23 113.6(3)
O5 C22 C23 108.9(3)
O6 C22 H22 108.0
O5 C22 H22 108.0
C23 C22 H22 108.0
O6 C26 C27 106.4(3)
O6 C26 C25 108.7(3)
C27 C26 C25 114.3(3)
O6 C26 H26 109.1
C27 C26 H26 109.1
C25 C26 H26 109.1
C26 C27 H27A 109.5
C26 C27 H27B 109.5
H27A C27 H27B 109.5
C26 C27 H27C 109.5
H27A C27 H27C 109.5
H27B C27 H27C 109.5
O7 C25 C26 108.2(3)
O7 C25 C24 112.0(3)
C26 C25 C24 110.7(3)
O7 C25 H25 108.6
C26 C25 H25 108.6
C24 C25 H25 108.6
O8 C24 C25 113.5(3)
O8 C24 C23 110.6(3)
C25 C24 C23 108.5(3)
O8 C24 H24 108.0
C25 C24 H24 108.0
C23 C24 H24 108.0
O9 C23 C22 107.7(3)
O9 C23 C24 111.2(3)
C22 C23 C24 111.3(3)
O9 C23 H23 108.9
C22 C23 H23 108.9
C24 C23 H23 108.9
C2 C1 O1 120.1(3)
C2 C1 C10 131.8(4)
O1 C1 C10 108.1(3)
C8 O1 C1 121.4(3)
C11 C10 C15 117.9(4)
C11 C10 C1 119.6(4)
C15 C10 C1 122.5(3)
C14 C15 C10 119.5(4)
C14 C15 H15 120.3
C10 C15 H15 120.3
C13 C14 C15 121.3(4)
C13 C14 H14 119.4
C15 C14 H14 119.4
O4 C13 C14 115.6(4)
O4 C13 C12 125.4(4)
C14 C13 C12 119.1(4)
C11 C12 C13 120.2(4)
C11 C12 H12 119.9
C13 C12 H12 119.9
C10 C11 C12 122.1(4)
C10 C11 H11 118.9
C12 C11 H11 118.9
O3 C4 C5 118.3(3)
O3 C4 C9 120.3(3)
C5 C4 C9 121.3(3)
C4 C5 C6 118.5(3)
C4 C5 H5 120.7
C6 C5 H5 120.7
C7 C16 C17 111.1(3)
C7 C16 H16B 109.4
C17 C16 H16B 109.4
C7 C16 H16A 109.4
C17 C16 H16A 109.4
H16B C16 H16A 108.0
C18 C17 C16 126.8(4)
C18 C17 H17 116.6
C16 C17 H17 116.6
C17 C18 C19 124.5(4)
C17 C18 C20 121.6(4)
C19 C18 C20 113.9(4)
C18 C20 H20A 109.5
C18 C20 H20B 109.5
H20A C20 H20B 109.5
C18 C20 H20C 109.5
H20A C20 H20C 109.5
H20B C20 H20C 109.5
C18 C19 H19C 109.5
C18 C19 H19B 109.5
H19C C19 H19B 109.5
C18 C19 H19A 109.5
H19C C19 H19A 109.5
H19B C19 H19A 109.5
O15 C29 C30 111.6(3)
O15 C29 C28 109.8(3)
C30 C29 C28 108.6(3)
O15 C29 H29 108.9
C30 C29 H29 108.9
C28 C29 H29 108.9
O14 C30 C29 107.8(3)
O14 C30 C31 112.9(3)
C29 C30 C31 111.2(3)
O14 C30 H30 108.3
C29 C30 H30 108.3
C31 C30 H30 108.3
O13 C31 C30 112.1(3)
O13 C31 C32 110.9(3)
C30 C31 C32 109.6(3)
O13 C31 H31 108.0
C30 C31 H31 108.0
C32 C31 H31 108.0
O4 C21 H21A 109.5
O4 C21 H21B 109.5
H21A C21 H21B 109.5
O4 C21 H21C 109.5
H21A C21 H21C 109.5
H21B C21 H21C 109.5
C1W C2W H2W1 109.5
C1W C2W H2W2 109.5
H2W1 C2W H2W2 109.5
C1W C2W H2W3 109.5
H2W1 C2W H2W3 109.5
H2W2 C2W H2W3 109.5
C1W C3W H3W1 109.5
C1W C3W H3W2 109.5
H3W1 C3W H3W2 109.5
C1W C3W H3W3 109.5
H3W1 C3W H3W3 109.5
H3W2 C3W H3W3 109.5
C6W C4W O2S 116.7(8)
C6W C4W C5W 116.3(8)
O2S C4W C5W 121.4(8)
C6W C4W H4W 97.9
O2S C4W H4W 97.9
C5W C4W H4W 97.9
C4W C5W H5W1 109.5
C4W C5W H5W2 109.5
H5W1 C5W H5W2 109.5
C4W C5W H5W3 109.5
H5W1 C5W H5W3 109.5
H5W2 C5W H5W3 109.5
C4W C6W H6W1 109.5
C4W C6W H6W2 109.5
H6W1 C6W H6W2 109.5
C4W C6W H6W3 109.5
H6W1 C6W H6W3 109.5
H6W2 C6W H6W3 109.5
C26A C27A H27D 109.5
C26A C27A H27E 109.5
H27D C27A H27E 109.5
C26A C27A H27F 109.5
H27D C27A H27F 109.5
H27E C27A H27F 109.5
O1S C1W C3W 107.0(8)
O1S C1W C2W 103.7(7)
C3W C1W C2W 91.8(8)
O1S C1W H1W 116.9
C3W C1W H1W 116.9
C2W C1W H1W 116.9

loop_
_geom_bond_atom_site_label_1
_geom_bond_atom_site_label_2
_geom_bond_distance
O1S C1W 1.456(9)
O1S H1S 0.8200
O4A C13A 1.384(5)
O4A C21A 1.392(6)
O2S C4W 1.293(9)
O2S H2S 0.8200
O10A C6A 1.379(4)
O10A C28A 1.411(4)
O11A C28A 1.407(4)
O11A C32A 1.452(4)
O13A C31A 1.414(4)
O3A C4A 1.375(5)
O3A H1A 0.8200
O2A C3A 1.252(4)
O5A C2A 1.371(4)
O5A C22A 1.441(4)
O6A C22A 1.403(5)
O6A C26A 1.447(5)
O7A C25A 1.421(5)
O7A H2A 0.8200
O8A C24A 1.440(4)
O8A H3A 1.07(5)
O9A C23A 1.425(4)
O9A H9A 0.8200
O15A C29A 1.425(4)
O15A H9B 0.74(4)
O14A C30A 1.420(4)
O14A H8A 0.70(5)
O12A C33A 1.409(4)
O12A H6A 0.8200
O11 C28 1.422(4)
O11 C32 1.427(4)
O10 C6 1.379(4)
O10 C28 1.398(4)
O5 C2 1.397(4)
O5 C22 1.434(4)
O6 C22 1.405(4)
O6 C26 1.461(4)
O12 C33 1.395(5)
O12 H6 0.8200
O2 C3 1.253(4)
O7 C25 1.431(4)
O7 H2 0.8200
O8 C24 1.410(4)
O8 H3 0.8200
O9 C23 1.425(4)
O9 H4 0.8200
O4 C13 1.351(6)
O4 C21 1.403(7)
O3 C4 1.350(4)
O3 H1 0.8200
O15 C29 1.402(4)
O15 H9 0.8200
O14 C30 1.426(4)
O14 H14B 0.8200
O13 C31 1.427(4)
O13 H7 0.88(5)
C21A H21F 0.9600
C21A H21E 0.9600
C21A H21D 0.9600
C13A C14A 1.321(6)
C13A C12A 1.397(6)
C14A C15A 1.383(5)
C14A H14A 0.9300
C15A C10A 1.374(5)
C15A H15A 0.9300
C10A C11A 1.384(6)
C10A C1A 1.489(5)
C1A C2A 1.361(5)
C1A O1A 1.362(4)
O1A C8A 1.370(4)
C8A C9A 1.390(5)
C8A C7A 1.396(5)
C7A C6A 1.400(5)
C7A C16A 1.507(5)
C6A C5A 1.372(5)
C28A C29A 1.504(5)
C28A H28A 0.9800
C32A C33A 1.489(5)
C32A C31A 1.516(5)
C32A H32A 0.9800
C33A H33C 0.9700
C33A H33D 0.9700
C31A C30A 1.529(5)
C31A H31A 0.9800
C16A C17A 1.509(5)
C16A H16C 0.9700
C16A H16D 0.9700
C17A C18A 1.320(5)
C17A H17A 0.9300
C18A C19A 1.495(6)
C18A C20A 1.507(7)
C20A H20F 0.9600
C20A H20D 0.9600
C20A H20E 0.9600
C19A H19F 0.9600
C19A H19E 0.9600
C19A H19D 0.9600
C9A C4A 1.406(5)
C9A C3A 1.453(5)
C4A C5A 1.377(5)
C5A H5A 0.9300
C3A C2A 1.434(5)
C22A C23A 1.506(5)
C22A H22A 0.9800
C26A C27A 1.518(6)
C26A C25A 1.533(6)
C26A H26A 0.98(5)
C25A C24A 1.491(5)
C25A H25A 0.9800
C24A C23A 1.520(5)
C24A H24A 0.9800
C23A H23A 0.9800
C12A C11A 1.369(6)
C12A H12A 0.9300
C11A H11A 0.9300
C29A C30A 1.494(5)
C29A H29A 0.9800
C30A H30A 0.9800
C33 C32 1.511(5)
C33 H33A 0.9700
C33 H33B 0.9700
C32 C31 1.526(5)
C32 H32 0.9800
C28 C29 1.522(5)
C28 H28 0.9800
C6 C7 1.390(5)
C6 C5 1.412(5)
C7 C8 1.385(5)
C7 C16 1.504(5)
C8 O1 1.367(4)
C8 C9 1.401(5)
C9 C4 1.390(5)
C9 C3 1.435(5)
C3 C2 1.439(5)
C2 C1 1.351(5)
C22 C23 1.502(5)
C22 H22 0.9800
C26 C27 1.490(6)
C26 C25 1.518(5)
C26 H26 0.9800
C27 H27A 0.9600
C27 H27B 0.9600
C27 H27C 0.9600
C25 C24 1.531(5)
C25 H25 0.9800
C24 C23 1.536(5)
C24 H24 0.9800
C23 H23 0.9800
C1 O1 1.373(4)
C1 C10 1.473(5)
C10 C11 1.358(5)
C10 C15 1.401(5)
C15 C14 1.389(6)
C15 H15 0.9300
C14 C13 1.357(6)
C14 H14 0.9300
C13 C12 1.372(7)
C12 C11 1.371(6)
C12 H12 0.9300
C11 H11 0.9300
C4 C5 1.374(5)
C5 H5 0.9300
C16 C17 1.509(5)
C16 H16B 0.9700
C16 H16A 0.9700
C17 C18 1.326(5)
C17 H17 0.9300
C18 C19 1.491(6)
C18 C20 1.503(6)
C20 H20A 0.9600
C20 H20B 0.9600
C20 H20C 0.9600
C19 H19C 0.9600
C19 H19B 0.9600
C19 H19A 0.9600
C29 C30 1.512(5)
C29 H29 0.9800
C30 C31 1.513(5)
C30 H30 0.9800
C31 H31 0.9800
C21 H21A 0.9600
C21 H21B 0.9600
C21 H21C 0.9600
C2W C1W 1.552(8)
C2W H2W1 0.9600
C2W H2W2 0.9600
C2W H2W3 0.9600
C3W C1W 1.554(14)
C3W H3W1 0.9600
C3W H3W2 0.9600
C3W H3W3 0.9600
C4W C6W 1.358(9)
C4W C5W 1.468(10)
C4W H4W 0.9800
C5W H5W1 0.9600
C5W H5W2 0.9600
C5W H5W3 0.9600
C6W H6W1 0.9600
C6W H6W2 0.9600
C6W H6W3 0.9600
C27A H27D 0.9600
C27A H27E 0.9600
C27A H27F 0.9600
C1W H1W 0.9800

loop_
_geom_torsion_atom_site_label_1
_geom_torsion_atom_site_label_2
_geom_torsion_atom_site_label_3
_geom_torsion_atom_site_label_4
_geom_torsion
C21A O4A C13A C14A 0.5(8)
C21A O4A C13A C12A -179.5(5)
O4A C13A C14A C15A 179.8(4)
C12A C13A C14A C15A -0.2(7)
C13A C14A C15A C10A -1.2(7)
C14A C15A C10A C11A 1.0(6)
C14A C15A C10A C1A -179.6(4)
C15A C10A C1A C2A 27.0(6)
C11A C10A C1A C2A -153.6(4)
C15A C10A C1A O1A -152.7(4)
C11A C10A C1A O1A 26.7(5)
C2A C1A O1A C8A 3.4(5)
C10A C1A O1A C8A -176.9(3)
C1A O1A C8A C9A -0.2(5)
C1A O1A C8A C7A 179.1(3)
O1A C8A C7A C6A -178.7(3)
C9A C8A C7A C6A 0.6(5)
O1A C8A C7A C16A -4.4(5)
C9A C8A C7A C16A 174.9(4)
C28A O10A C6A C5A 14.9(5)
C28A O10A C6A C7A -168.5(3)
C8A C7A C6A C5A 0.3(6)
C16A C7A C6A C5A -174.1(4)
C8A C7A C6A O10A -176.3(3)
C16A C7A C6A O10A 9.3(5)
C32A O11A C28A O10A 178.4(3)
C32A O11A C28A C29A -65.5(3)
C6A O10A C28A O11A -76.2(4)
C6A O10A C28A C29A 165.5(3)
C28A O11A C32A C33A -172.6(3)
C28A O11A C32A C31A 62.2(3)
O11A C32A C33A O12A -67.9(4)
C31A C32A C33A O12A 53.6(4)
O11A C32A C31A O13A -178.4(3)
C33A C32A C31A O13A 60.8(4)
O11A C32A C31A C30A -54.4(4)
C33A C32A C31A C30A -175.2(3)
C8A C7A C16A C17A -96.2(4)
C6A C7A C16A C17A 77.8(4)
C7A C16A C17A C18A -140.3(4)
C16A C17A C18A C19A -0.3(7)
C16A C17A C18A C20A 179.2(4)
O1A C8A C9A C4A 176.5(3)
C7A C8A C9A C4A -2.8(6)
O1A C8A C9A C3A -4.3(6)
C7A C8A C9A C3A 176.4(4)
C8A C9A C4A C5A 4.2(6)
C3A C9A C4A C5A -175.1(4)
C8A C9A C4A O3A -178.8(4)
C3A C9A C4A O3A 2.0(6)
O10A C6A C5A C4A 177.4(4)
C7A C6A C5A C4A 1.1(6)
O3A C4A C5A C6A 179.5(4)
C9A C4A C5A C6A -3.4(6)
C8A C9A C3A O2A -175.1(4)
C4A C9A C3A O2A 4.2(6)
C8A C9A C3A C2A 5.6(5)
C4A C9A C3A C2A -175.2(4)
O1A C1A C2A O5A 175.7(3)
C10A C1A C2A O5A -4.0(6)
O1A C1A C2A C3A -1.8(6)
C10A C1A C2A C3A 178.5(4)
C22A O5A C2A C1A 127.3(4)
C22A O5A C2A C3A -55.2(5)
O2A C3A C2A C1A 178.1(4)
C9A C3A C2A C1A -2.6(5)
O2A C3A C2A O5A 0.6(6)
C9A C3A C2A O5A 179.9(3)
C26A O6A C22A O5A -70.0(4)
C26A O6A C22A C23A 50.5(4)
C2A O5A C22A O6A -84.7(4)
C2A O5A C22A C23A 151.5(3)
C22A O6A C26A C27A -172.9(3)
C22A O6A C26A C25A -51.5(4)
O6A C26A C25A O7A 172.4(3)
C27A C26A C25A O7A -69.4(4)
O6A C26A C25A C24A 52.3(4)
C27A C26A C25A C24A 170.5(4)
O7A C25A C24A O8A 62.9(4)
C26A C25A C24A O8A -177.3(3)
O7A C25A C24A C23A -174.9(3)
C26A C25A C24A C23A -55.2(4)
O6A C22A C23A O9A 69.8(4)
O5A C22A C23A O9A -166.4(3)
O6A C22A C23A C24A -50.3(4)
O5A C22A C23A C24A 73.5(4)
O8A C24A C23A O9A 59.5(4)
C25A C24A C23A O9A -63.0(4)
O8A C24A C23A C22A 176.9(3)
C25A C24A C23A C22A 54.4(4)
C14A C13A C12A C11A 1.9(8)
O4A C13A C12A C11A -178.1(5)
C13A C12A C11A C10A -2.2(7)
C15A C10A C11A C12A 0.7(7)
C1A C10A C11A C12A -178.7(4)
O11A C28A C29A O15A -179.3(3)
O10A C28A C29A O15A -62.0(4)
O11A C28A C29A C30A 60.4(4)
O10A C28A C29A C30A 177.8(3)
O15A C29A C30A O14A 61.4(4)
C28A C29A C30A O14A -176.5(3)
O15A C29A C30A C31A -175.7(3)
C28A C29A C30A C31A -53.6(4)
O13A C31A C30A O14A -61.8(4)
C32A C31A C30A O14A 174.1(3)
O13A C31A C30A C29A 176.1(3)
C32A C31A C30A C29A 51.9(4)
C28 O11 C32 C33 -171.3(3)
C28 O11 C32 C31 64.1(3)
O12 C33 C32 O11 -61.1(4)
O12 C33 C32 C31 59.7(4)
C6 O10 C28 O11 -70.6(4)
C6 O10 C28 C29 172.5(3)
C32 O11 C28 O10 177.5(3)
C32 O11 C28 C29 -66.1(3)
C28 O10 C6 C7 -171.4(3)
C28 O10 C6 C5 9.2(5)
O10 C6 C7 C8 -176.9(3)
C5 C6 C7 C8 2.5(5)
O10 C6 C7 C16 6.8(5)
C5 C6 C7 C16 -173.8(3)
C6 C7 C8 O1 178.7(3)
C16 C7 C8 O1 -4.9(5)
C6 C7 C8 C9 0.3(5)
C16 C7 C8 C9 176.6(3)
O1 C8 C9 C4 179.2(3)
C7 C8 C9 C4 -2.4(6)
O1 C8 C9 C3 -2.7(5)
C7 C8 C9 C3 175.7(3)
C4 C9 C3 O2 1.7(6)
C8 C9 C3 O2 -176.3(4)
C4 C9 C3 C2 -177.9(4)
C8 C9 C3 C2 4.1(5)
C22 O5 C2 C1 127.0(4)
C22 O5 C2 C3 -56.6(4)
O2 C3 C2 C1 178.4(4)
C9 C3 C2 C1 -2.0(6)
O2 C3 C2 O5 2.1(6)
C9 C3 C2 O5 -178.3(3)
C26 O6 C22 O5 -69.9(4)
C26 O6 C22 C23 52.5(4)
C2 O5 C22 O6 -108.0(3)
C2 O5 C22 C23 126.8(3)
C22 O6 C26 C27 -178.9(3)
C22 O6 C26 C25 -55.3(4)
O6 C26 C25 O7 -179.4(3)
C27 C26 C25 O7 -60.6(4)
O6 C26 C25 C24 57.5(4)
C27 C26 C25 C24 176.3(3)
O7 C25 C24 O8 57.8(4)
C26 C25 C24 O8 178.7(3)
O7 C25 C24 C23 -178.8(3)
C26 C25 C24 C23 -57.9(4)
O6 C22 C23 O9 71.7(4)
O5 C22 C23 O9 -165.1(3)
O6 C22 C23 C24 -50.4(4)
O5 C22 C23 C24 72.7(4)
O8 C24 C23 O9 58.0(4)
C25 C24 C23 O9 -67.1(4)
O8 C24 C23 C22 178.1(3)
C25 C24 C23 C22 53.0(4)
O5 C2 C1 O1 174.7(3)
C3 C2 C1 O1 -1.6(6)
O5 C2 C1 C10 -6.3(7)
C3 C2 C1 C10 177.4(4)
C7 C8 O1 C1 -179.6(3)
C9 C8 O1 C1 -1.0(5)
C2 C1 O1 C8 3.2(5)
C10 C1 O1 C8 -176.0(3)
C2 C1 C10 C11 -154.9(5)
O1 C1 C10 C11 24.1(5)
C2 C1 C10 C15 26.2(7)
O1 C1 C10 C15 -154.8(4)
C11 C10 C15 C14 0.8(6)
C1 C10 C15 C14 179.7(4)
C10 C15 C14 C13 -1.5(7)
C21 O4 C13 C14 -176.2(6)
C21 O4 C13 C12 2.0(10)
C15 C14 C13 O4 180.0(5)
C15 C14 C13 C12 1.6(8)
O4 C13 C12 C11 -179.2(5)
C14 C13 C12 C11 -1.1(8)
C15 C10 C11 C12 -0.3(7)
C1 C10 C11 C12 -179.2(4)
C13 C12 C11 C10 0.4(8)
C8 C9 C4 O3 -177.8(3)
C3 C9 C4 O3 4.1(6)
C8 C9 C4 C5 1.8(6)
C3 C9 C4 C5 -176.2(4)
O3 C4 C5 C6 -179.6(4)
C9 C4 C5 C6 0.7(6)
O10 C6 C5 C4 176.3(3)
C7 C6 C5 C4 -3.1(6)
C8 C7 C16 C17 -79.1(4)
C6 C7 C16 C17 97.0(4)
C7 C16 C17 C18 -132.0(4)
C16 C17 C18 C19 -1.9(7)
C16 C17 C18 C20 176.7(4)
O10 C28 C29 O15 -61.9(4)
O11 C28 C29 O15 -178.4(3)
O10 C28 C29 C30 175.8(3)
O11 C28 C29 C30 59.3(4)
O15 C29 C30 O14 59.8(4)
C28 C29 C30 O14 -179.0(3)
O15 C29 C30 C31 -175.9(3)
C28 C29 C30 C31 -54.7(4)
O14 C30 C31 O13 -61.7(4)
C29 C30 C31 O13 177.0(3)
O14 C30 C31 C32 174.7(3)
C29 C30 C31 C32 53.3(4)
O11 C32 C31 O13 179.7(3)
C33 C32 C31 O13 59.9(4)
O11 C32 C31 C30 -56.0(4)
C33 C32 C31 C30 -175.8(3)
